data_4114336
loop_
_publ_author_name
'Sung-Gon Kim'
'Kyung-Hyun Kim'
'Young Kook Kim'
'Seung Koo Shin'
'Kyo Han Ahn'

_publ_section_title
;
 Crucial Role of Three-Center Hydrogen Bonding in a Challenging Chiral
 Molecular Recognition
;
_journal_name_full 'Journal of the American Chemical Society'
_journal_page_first 13819
_journal_page_last 13824
_journal_paper_doi 10.1021/ja037031p
_journal_volume 125
_journal_year 2003
_chemical_formula_sum 'C48 H53 F6 N4 O4 P'
_chemical_formula_weight 894.91
_chemical_name_systematic
; 
 ? 
;
_space_group_IT_number 4
_symmetry_cell_setting monoclinic
_symmetry_space_group_name_Hall 'P 2yb'
_symmetry_space_group_name_H-M 'P 1 21 1'
_atom_sites_solution_hydrogens geom
_atom_sites_solution_primary direct
_atom_sites_solution_secondary difmap
_audit_creation_method SHELXL-97
_cell_angle_alpha 90.00
_cell_angle_beta 93.9350(10)
_cell_angle_gamma 90.00
_cell_formula_units_Z 2
_cell_length_a 10.9999(3)
_cell_length_b 12.3577(2)
_cell_length_c 16.7301(3)
_cell_measurement_temperature 223(2)
_cell_volume 2268.82(8)
_computing_cell_refinement 'Bruker SMART'
_computing_data_collection 'Bruker SMART'
_computing_data_reduction 'Bruker SHELXTL'
_computing_molecular_graphics 'Bruker SHELXTL'
_computing_publication_material 'Bruker SHELXTL'
_computing_structure_refinement 'Bruker SHELXTL'
_computing_structure_solution 'Bruker SHELXTL'
_diffrn_ambient_temperature 223(2)
_diffrn_measured_fraction_theta_full 0.977
_diffrn_measured_fraction_theta_max 0.977
_diffrn_measurement_device_type 'CCD area detector'
_diffrn_measurement_method 'phi and omega scans'
_diffrn_radiation_monochromator graphite
_diffrn_radiation_source 'sealed tube'
_diffrn_radiation_type MoK\a
_diffrn_radiation_wavelength 0.71073
_diffrn_reflns_av_R_equivalents 0.0233
_diffrn_reflns_av_sigmaI/netI 0.0400
_diffrn_reflns_limit_h_max 6
_diffrn_reflns_limit_h_min -12
_diffrn_reflns_limit_k_max 14
_diffrn_reflns_limit_k_min -13
_diffrn_reflns_limit_l_max 19
_diffrn_reflns_limit_l_min -18
_diffrn_reflns_number 9178
_diffrn_reflns_theta_full 24.11
_diffrn_reflns_theta_max 24.11
_diffrn_reflns_theta_min 2.05
_exptl_absorpt_coefficient_mu 0.133
_exptl_crystal_colour colorless
_exptl_crystal_density_diffrn 1.310
_exptl_crystal_description cube
_exptl_crystal_F_000 940
_exptl_crystal_size_max 0.30
_exptl_crystal_size_mid 0.30
_exptl_crystal_size_min 0.30
_refine_diff_density_max 0.347
_refine_diff_density_min -0.261
_refine_diff_density_rms 0.041
_refine_ls_abs_structure_details 'Flack H D (1983), Acta Cryst. A39, 876-881'
_refine_ls_abs_structure_Flack 0.1(2)
_refine_ls_extinction_coef 0.0076(10)
_refine_ls_extinction_expression Fc^*^=kFc[1+0.001xFc^2^\l^3^/sin(2\q)]^-1/4^
_refine_ls_extinction_method SHELXL
_refine_ls_goodness_of_fit_ref 1.106
_refine_ls_hydrogen_treatment mixed
_refine_ls_matrix_type full
_refine_ls_number_parameters 581
_refine_ls_number_reflns 6596
_refine_ls_number_restraints 1
_refine_ls_restrained_S_all 1.106
_refine_ls_R_factor_all 0.0917
_refine_ls_R_factor_gt 0.0665
_refine_ls_shift/su_max 1.686
_refine_ls_shift/su_mean 0.048
_refine_ls_structure_factor_coef Fsqd
_refine_ls_weighting_details 'calc w=1/[\s^2^(Fo^2^)+(0.0471P)^2^+2.0778P] where P=(Fo^2^+2Fc^2^)/3'
_refine_ls_weighting_scheme calc
_refine_ls_wR_factor_gt 0.1434
_refine_ls_wR_factor_ref 0.1650
_reflns_number_gt 5194
_reflns_number_total 6596
_reflns_threshold_expression >2sigma(I)
_cod_data_source_file ja037031psi20030704_015921.cif
_cod_data_source_block ahn
_cod_original_sg_symbol_H-M 'P 1 21 1 '
_cod_database_code 4114336

loop_
_symmetry_equiv_pos_as_xyz
'x, y, z'
'-x, y+1/2, -z'

loop_
_atom_site_label
_atom_site_type_symbol
_atom_site_fract_x
_atom_site_fract_y
_atom_site_fract_z
_atom_site_U_iso_or_equiv
_atom_site_adp_type
_atom_site_occupancy
_atom_site_symmetry_multiplicity
_atom_site_calc_flag
_atom_site_refinement_flags
P P 0.31997(18) 0.68256(17) 0.75534(12) 0.0965(6) Uani 1 1 d .
F1 F 0.3293(7) 0.7562(7) 0.8320(4) 0.219(3) Uani 1 1 d .
F2 F 0.2671(6) 0.7753(6) 0.7043(4) 0.221(4) Uani 1 1 d .
F3 F 0.3121(7) 0.6047(6) 0.6852(4) 0.211(3) Uani 1 1 d .
F4 F 0.4535(4) 0.7082(5) 0.7365(4) 0.174(2) Uani 1 1 d .
F5 F 0.1881(4) 0.6593(5) 0.7788(3) 0.162(2) Uani 1 1 d .
F6 F 0.3688(5) 0.5846(4) 0.8118(3) 0.153(2) Uani 1 1 d .
O1 O 1.1466(3) 0.3281(4) 0.9121(2) 0.0816(12) Uani 1 1 d .
O2 O 0.4941(4) 0.1779(4) 0.9759(3) 0.0996(15) Uani 1 1 d .
O3 O 0.8314(5) -0.2663(3) 0.6702(2) 0.0935(14) Uani 1 1 d .
N1 N 0.9871(4) 0.2697(3) 0.8316(2) 0.0534(10) Uani 1 1 d .
N2 N 0.5988(4) 0.1743(4) 0.8654(3) 0.0647(11) Uani 1 1 d .
N3 N 0.8210(4) -0.0833(3) 0.6811(2) 0.0649(11) Uani 1 1 d .
C1 C 0.9876(5) -0.0258(4) 0.8642(3) 0.0619(14) Uani 1 1 d .
C2 C 0.8865(6) -0.0926(4) 0.8528(3) 0.0665(15) Uani 1 1 d .
C3 C 0.7779(6) -0.0666(5) 0.8879(3) 0.0718(15) Uani 1 1 d .
C4 C 0.7751(6) 0.0234(5) 0.9391(3) 0.0715(16) Uani 1 1 d .
C5 C 0.8779(6) 0.0875(4) 0.9543(3) 0.0632(14) Uani 1 1 d .
C6 C 0.9844(5) 0.0639(4) 0.9152(3) 0.0659(14) Uani 1 1 d .
C7 C 1.1010(6) -0.0466(6) 0.8193(4) 0.096(2) Uani 1 1 d .
H7A H 1.1616 0.0069 0.8343 0.115 Uiso 1 1 calc R
H7B H 1.0805 -0.0425 0.7627 0.115 Uiso 1 1 calc R
H7C H 1.1324 -0.1173 0.8326 0.115 Uiso 1 1 calc R
C8 C 0.6637(7) -0.1327(6) 0.8674(4) 0.107(2) Uani 1 1 d .
H8A H 0.6821 -0.1905 0.8318 0.129 Uiso 1 1 calc R
H8B H 0.6020 -0.0871 0.8419 0.129 Uiso 1 1 calc R
H8C H 0.6348 -0.1624 0.9156 0.129 Uiso 1 1 calc R
C9 C 0.8731(7) 0.1824(5) 1.0112(3) 0.089(2) Uani 1 1 d .
H9A H 0.9507 0.2183 1.0152 0.107 Uiso 1 1 calc R
H9B H 0.8543 0.1568 1.0631 0.107 Uiso 1 1 calc R
H9C H 0.8113 0.2322 0.9913 0.107 Uiso 1 1 calc R
C10 C 1.0914(6) 0.1411(5) 0.9275(4) 0.0813(18) Uani 1 1 d .
H10A H 1.1079 0.1535 0.9844 0.098 Uiso 1 1 calc R
H10B H 1.1630 0.1075 0.9074 0.098 Uiso 1 1 calc R
C11 C 1.0699(5) 0.2474(4) 0.8865(3) 0.0605(13) Uani 1 1 d .
C12 C 1.1117(5) 0.4211(5) 0.8640(4) 0.0746(16) Uani 1 1 d .
H12A H 1.1756 0.4402 0.8294 0.090 Uiso 1 1 calc R
H12B H 1.0962 0.4827 0.8978 0.090 Uiso 1 1 calc R
C13 C 0.9966(5) 0.3884(4) 0.8148(3) 0.0569(13) Uani 1 1 d .
H13 H 1.0086 0.3990 0.7578 0.068 Uiso 1 1 calc R
C14 C 0.8824(4) 0.4455(4) 0.8352(3) 0.0511(12) Uani 1 1 d .
C15 C 0.8113(5) 0.5026(4) 0.7788(3) 0.0697(15) Uani 1 1 d .
H15 H 0.8360 0.5077 0.7269 0.084 Uiso 1 1 calc R
C16 C 0.7034(6) 0.5529(5) 0.7976(4) 0.0779(17) Uani 1 1 d .
H16 H 0.6579 0.5922 0.7587 0.093 Uiso 1 1 calc R
C17 C 0.6651(5) 0.5444(5) 0.8727(4) 0.0720(16) Uani 1 1 d .
H17 H 0.5918 0.5758 0.8849 0.086 Uiso 1 1 calc R
C18 C 0.7349(5) 0.4891(5) 0.9310(4) 0.0717(15) Uani 1 1 d .
H18 H 0.7095 0.4841 0.9828 0.086 Uiso 1 1 calc R
C19 C 0.8430(5) 0.4408(5) 0.9120(3) 0.0650(14) Uani 1 1 d .
H19 H 0.8902 0.4045 0.9517 0.078 Uiso 1 1 calc R
C20 C 0.6598(7) 0.0507(5) 0.9793(4) 0.094(2) Uani 1 1 d .
H20A H 0.6106 -0.0141 0.9824 0.113 Uiso 1 1 calc R
H20B H 0.6813 0.0750 1.0336 0.113 Uiso 1 1 calc R
C21 C 0.5861(5) 0.1368(4) 0.9355(4) 0.0678(15) Uani 1 1 d .
C22 C 0.4492(6) 0.2707(7) 0.9289(5) 0.114(3) Uani 1 1 d .
H22A H 0.4770 0.3380 0.9538 0.137 Uiso 1 1 calc R
H22B H 0.3608 0.2710 0.9231 0.137 Uiso 1 1 calc R
C23 C 0.5016(5) 0.2561(5) 0.8492(4) 0.0790(17) Uani 1 1 d .
H23 H 0.5395 0.3243 0.8343 0.095 Uiso 1 1 calc R
C24 C 0.4102(5) 0.2224(5) 0.7817(4) 0.0719(16) Uani 1 1 d .
C25 C 0.3868(5) 0.1136(5) 0.7620(4) 0.0781(17) Uani 1 1 d .
H25 H 0.4281 0.0595 0.7913 0.094 Uiso 1 1 calc R
C26 C 0.3027(6) 0.0851(6) 0.6992(4) 0.091(2) Uani 1 1 d .
H26 H 0.2899 0.0127 0.6859 0.109 Uiso 1 1 calc R
C27 C 0.2408(7) 0.1628(8) 0.6584(4) 0.100(2) Uani 1 1 d .
H27 H 0.1839 0.1435 0.6173 0.120 Uiso 1 1 calc R
C28 C 0.2596(6) 0.2728(7) 0.6761(4) 0.096(2) Uani 1 1 d .
H28 H 0.2158 0.3260 0.6473 0.115 Uiso 1 1 calc R
C29 C 0.3451(5) 0.3003(5) 0.7377(4) 0.0812(18) Uani 1 1 d .
H29 H 0.3589 0.3729 0.7496 0.097 Uiso 1 1 calc R
C30 C 0.8912(7) -0.1931(4) 0.8004(3) 0.0834(19) Uani 1 1 d .
H30A H 0.9748 -0.2181 0.8012 0.100 Uiso 1 1 calc R
H30B H 0.8434 -0.2498 0.8232 0.100 Uiso 1 1 calc R
C31 C 0.8444(5) -0.1751(5) 0.7145(3) 0.0699(15) Uani 1 1 d .
C32 C 0.7767(7) -0.2309(5) 0.5924(4) 0.100(2) Uani 1 1 d .
H32A H 0.6912 -0.2508 0.5862 0.120 Uiso 1 1 calc R
H32B H 0.8186 -0.2628 0.5491 0.120 Uiso 1 1 calc R
C33 C 0.7917(6) -0.1085(5) 0.5937(3) 0.0732(16) Uani 1 1 d .
H33 H 0.7136 -0.0750 0.5763 0.088 Uiso 1 1 calc R
C34 C 0.8883(6) -0.0657(4) 0.5430(3) 0.0639(14) Uani 1 1 d .
C35 C 0.8571(7) -0.0074(5) 0.4742(4) 0.089(2) Uani 1 1 d .
H35 H 0.7757 0.0061 0.4588 0.107 Uiso 1 1 calc R
C36 C 0.9492(12) 0.0314(7) 0.4279(5) 0.122(3) Uani 1 1 d .
H36 H 0.9289 0.0729 0.3826 0.147 Uiso 1 1 calc R
C37 C 1.0679(13) 0.0089(9) 0.4488(7) 0.145(5) Uani 1 1 d .
H37 H 1.1285 0.0343 0.4175 0.173 Uiso 1 1 calc R
C38 C 1.0985(7) -0.0510(8) 0.5159(5) 0.114(3) Uani 1 1 d .
H38 H 1.1799 -0.0671 0.5296 0.136 Uiso 1 1 calc R
C39 C 1.0103(7) -0.0876(6) 0.5628(4) 0.0886(19) Uani 1 1 d .
H39 H 1.0323 -0.1277 0.6085 0.106 Uiso 1 1 calc R
O4 O 0.6303(7) 0.1095(5) 0.6230(6) 0.210(5) Uani 1 1 d .
HO4 H 0.673(7) 0.118(7) 0.578(4) 0.080 Uiso 1 1 d .
N4 N 0.7942(4) 0.1385(3) 0.7524(3) 0.0510(10) Uani 1 1 d .
HN4A H 0.879(4) 0.160(4) 0.792(3) 0.061 Uiso 1 1 d .
HN4B H 0.741(5) 0.148(4) 0.786(3) 0.061 Uiso 1 1 d .
HN4C H 0.809(4) 0.074(4) 0.732(3) 0.061 Uiso 1 1 d .
C40 C 0.6474(5) 0.2126(5) 0.6495(4) 0.089(2) Uani 1 1 d .
H40 H 0.5926 0.2220 0.6927 0.107 Uiso 1 1 calc R
C41 C 0.6140(5) 0.2997(5) 0.5894(4) 0.0709(16) Uani 1 1 d .
C42 C 0.6104(6) 0.2826(8) 0.5086(5) 0.108(3) Uani 1 1 d .
H42 H 0.6281 0.2145 0.4887 0.130 Uiso 1 1 calc R
C43 C 0.5803(9) 0.3670(14) 0.4566(5) 0.161(5) Uani 1 1 d .
H43 H 0.5785 0.3557 0.4015 0.193 Uiso 1 1 calc R
C44 C 0.5538(10) 0.4650(14) 0.4851(9) 0.185(7) Uani 1 1 d .
H44 H 0.5340 0.5204 0.4489 0.222 Uiso 1 1 calc R
C45 C 0.5549(7) 0.4866(7) 0.5652(8) 0.138(4) Uani 1 1 d .
H45 H 0.5364 0.5551 0.5839 0.165 Uiso 1 1 calc R
C46 C 0.5847(5) 0.4014(6) 0.6178(4) 0.0856(19) Uani 1 1 d .
H46 H 0.5851 0.4130 0.6727 0.103 Uiso 1 1 calc R
C47 C 0.7767(4) 0.2244(4) 0.6885(3) 0.0483(11) Uani 1 1 d .
H47 H 0.7828 0.2953 0.7147 0.058 Uiso 1 1 calc R
C48 C 0.8759(4) 0.2162(4) 0.6331(3) 0.0605(13) Uani 1 1 d .
H48A H 0.9532 0.2251 0.6627 0.073 Uiso 1 1 calc R
H48B H 0.8659 0.2717 0.5930 0.073 Uiso 1 1 calc R
H48C H 0.8729 0.1465 0.6077 0.073 Uiso 1 1 calc R

loop_
_atom_site_aniso_label
_atom_site_aniso_U_11
_atom_site_aniso_U_22
_atom_site_aniso_U_33
_atom_site_aniso_U_23
_atom_site_aniso_U_13
_atom_site_aniso_U_12
P 0.0921(13) 0.1048(14) 0.0944(13) 0.0056(11) 0.0201(10) 0.0381(11)
F1 0.223(7) 0.238(8) 0.194(6) -0.092(6) -0.007(5) 0.017(6)
F2 0.217(6) 0.230(7) 0.226(7) 0.141(6) 0.093(5) 0.130(6)
F3 0.205(6) 0.249(7) 0.174(6) -0.119(6) -0.018(5) 0.058(6)
F4 0.104(3) 0.172(5) 0.248(7) 0.033(5) 0.037(4) 0.011(4)
F5 0.097(3) 0.226(7) 0.168(5) 0.051(4) 0.045(3) 0.036(4)
F6 0.120(4) 0.158(5) 0.179(5) 0.036(4) -0.002(3) 0.036(3)
O1 0.054(2) 0.081(3) 0.107(3) -0.024(3) -0.020(2) 0.001(2)
O2 0.087(3) 0.112(4) 0.105(4) -0.033(3) 0.044(3) 0.001(3)
O3 0.163(4) 0.051(2) 0.068(3) -0.005(2) 0.013(3) -0.013(2)
N1 0.062(3) 0.046(2) 0.052(2) -0.0063(19) 0.001(2) 0.0042(19)
N2 0.056(2) 0.056(3) 0.083(3) -0.001(2) 0.015(2) 0.007(2)
N3 0.089(3) 0.054(3) 0.052(2) 0.003(2) 0.009(2) 0.002(2)
C1 0.080(4) 0.055(3) 0.051(3) 0.009(2) 0.005(3) 0.030(3)
C2 0.104(5) 0.047(3) 0.050(3) 0.013(2) 0.016(3) 0.018(3)
C3 0.105(5) 0.058(3) 0.054(3) 0.018(3) 0.019(3) 0.003(3)
C4 0.103(5) 0.059(3) 0.056(3) 0.019(3) 0.030(3) 0.024(3)
C5 0.094(4) 0.050(3) 0.046(3) 0.002(2) 0.007(3) 0.012(3)
C6 0.077(4) 0.059(3) 0.060(3) 0.008(3) -0.008(3) 0.018(3)
C7 0.087(5) 0.094(5) 0.107(5) -0.013(4) 0.014(4) 0.027(4)
C8 0.145(7) 0.079(5) 0.103(5) 0.012(4) 0.045(5) -0.017(4)
C9 0.150(6) 0.060(3) 0.060(3) 0.005(3) 0.029(4) 0.029(4)
C10 0.082(4) 0.078(4) 0.081(4) -0.006(3) -0.019(3) 0.027(3)
C11 0.054(3) 0.061(3) 0.067(3) -0.015(3) 0.006(3) 0.006(3)
C12 0.061(3) 0.066(4) 0.098(4) -0.027(4) 0.015(3) -0.009(3)
C13 0.064(3) 0.047(3) 0.060(3) -0.007(2) 0.006(3) -0.001(2)
C14 0.061(3) 0.040(3) 0.053(3) -0.007(2) 0.006(2) -0.005(2)
C15 0.093(4) 0.054(3) 0.064(3) 0.006(3) 0.015(3) 0.009(3)
C16 0.087(4) 0.052(3) 0.094(5) -0.001(3) -0.006(4) 0.019(3)
C17 0.060(3) 0.057(3) 0.100(5) -0.016(3) 0.009(3) 0.000(3)
C18 0.072(4) 0.069(4) 0.076(4) -0.008(3) 0.017(3) -0.007(3)
C19 0.063(3) 0.074(4) 0.059(3) -0.001(3) 0.004(3) 0.005(3)
C20 0.120(6) 0.080(4) 0.088(5) 0.010(4) 0.051(4) 0.015(4)
C21 0.056(3) 0.061(3) 0.089(4) -0.008(3) 0.027(3) -0.008(3)
C22 0.077(4) 0.130(7) 0.134(6) -0.078(6) -0.016(4) 0.038(4)
C23 0.056(3) 0.064(4) 0.116(5) -0.025(3) 0.003(3) 0.010(3)
C24 0.047(3) 0.072(4) 0.096(4) -0.023(3) 0.009(3) 0.004(3)
C25 0.064(4) 0.075(4) 0.095(5) -0.025(4) 0.005(3) -0.004(3)
C26 0.080(5) 0.094(5) 0.101(5) -0.029(4) 0.025(4) -0.021(4)
C27 0.080(5) 0.139(8) 0.083(5) -0.021(5) 0.014(4) -0.011(5)
C28 0.076(4) 0.128(7) 0.084(5) 0.003(4) -0.001(4) 0.015(4)
C29 0.069(4) 0.081(5) 0.095(5) -0.007(4) 0.013(3) 0.014(3)
C30 0.142(6) 0.047(3) 0.061(4) 0.000(3) 0.012(3) 0.015(3)
C31 0.101(4) 0.051(3) 0.059(3) 0.003(3) 0.014(3) 0.001(3)
C32 0.143(7) 0.083(5) 0.072(4) 0.000(4) -0.008(4) -0.037(5)
C33 0.092(4) 0.067(4) 0.059(3) 0.005(3) -0.003(3) -0.008(3)
C34 0.084(4) 0.054(3) 0.053(3) -0.009(3) -0.002(3) -0.002(3)
C35 0.134(6) 0.077(4) 0.056(4) 0.001(3) -0.010(4) 0.008(4)
C36 0.202(10) 0.093(6) 0.077(5) -0.007(4) 0.052(7) -0.027(7)
C37 0.193(11) 0.130(8) 0.122(9) -0.059(7) 0.093(9) -0.080(8)
C38 0.104(6) 0.149(8) 0.093(5) -0.058(6) 0.036(5) -0.033(5)
C39 0.101(5) 0.103(5) 0.062(4) -0.024(4) 0.006(4) -0.001(4)
O4 0.177(7) 0.075(4) 0.351(12) 0.033(7) -0.186(8) -0.045(5)
N4 0.049(2) 0.049(3) 0.055(3) 0.011(2) 0.0069(19) 0.003(2)
C40 0.058(3) 0.077(4) 0.128(6) 0.035(4) -0.029(3) -0.022(3)
C41 0.051(3) 0.077(4) 0.081(4) 0.007(3) -0.018(3) 0.006(3)
C42 0.067(4) 0.170(8) 0.085(5) -0.006(5) -0.014(4) 0.004(4)
C43 0.092(6) 0.315(18) 0.074(5) 0.038(9) -0.017(5) 0.040(9)
C44 0.111(7) 0.276(17) 0.171(12) 0.157(12) 0.029(8) 0.085(9)
C45 0.092(6) 0.098(6) 0.227(12) 0.069(7) 0.041(7) 0.047(5)
C46 0.070(4) 0.093(5) 0.094(5) 0.018(4) 0.005(3) 0.005(3)
C47 0.047(3) 0.042(3) 0.056(3) 0.005(2) -0.003(2) -0.0025(19)
C48 0.069(3) 0.057(3) 0.055(3) 0.006(2) 0.003(3) 0.000(3)

loop_
_atom_type_symbol
_atom_type_description
_atom_type_scat_dispersion_real
_atom_type_scat_dispersion_imag
_atom_type_scat_source
C C 0.0033 0.0016 'International Tables Vol C Tables 4.2.6.8 and 6.1.1.4'
H H 0.0000 0.0000 'International Tables Vol C Tables 4.2.6.8 and 6.1.1.4'
N N 0.0061 0.0033 'International Tables Vol C Tables 4.2.6.8 and 6.1.1.4'
O O 0.0106 0.0060 'International Tables Vol C Tables 4.2.6.8 and 6.1.1.4'
F F 0.0171 0.0103 'International Tables Vol C Tables 4.2.6.8 and 6.1.1.4'
P P 0.1023 0.0942 'International Tables Vol C Tables 4.2.6.8 and 6.1.1.4'

loop_
_geom_angle_atom_site_label_1
_geom_angle_atom_site_label_2
_geom_angle_atom_site_label_3
_geom_angle
F3 P F2 92.6(4)
F3 P F5 94.2(4)
F2 P F5 87.3(3)
F3 P F4 88.7(4)
F2 P F4 93.6(4)
F5 P F4 176.9(4)
F3 P F1 176.0(5)
F2 P F1 91.3(4)
F5 P F1 84.9(4)
F4 P F1 92.1(4)
F3 P F6 88.6(4)
F2 P F6 176.7(3)
F5 P F6 89.6(3)
F4 P F6 89.4(3)
F1 P F6 87.5(4)
C11 O1 C12 106.0(4)
C21 O2 C22 105.3(5)
C31 O3 C32 105.1(4)
C11 N1 C13 106.9(4)
C21 N2 C23 107.0(5)
C31 N3 C33 105.2(4)
C2 C1 C6 120.1(5)
C2 C1 C7 120.6(5)
C6 C1 C7 119.3(6)
C1 C2 C3 120.2(5)
C1 C2 C30 120.4(5)
C3 C2 C30 119.4(6)
C2 C3 C4 119.5(6)
C2 C3 C8 119.8(6)
C4 C3 C8 120.7(6)
C5 C4 C3 120.7(5)
C5 C4 C20 119.2(6)
C3 C4 C20 120.1(6)
C4 C5 C6 119.3(5)
C4 C5 C9 119.5(5)
C6 C5 C9 121.2(6)
C1 C6 C5 120.2(5)
C1 C6 C10 121.9(5)
C5 C6 C10 117.9(5)
C11 C10 C6 113.2(5)
N1 C11 O1 117.7(5)
N1 C11 C10 127.0(5)
O1 C11 C10 115.3(5)
O1 C12 C13 105.7(4)
N1 C13 C14 110.3(4)
N1 C13 C12 103.0(4)
C14 C13 C12 115.6(4)
C15 C14 C19 117.2(5)
C15 C14 C13 121.9(5)
C19 C14 C13 120.8(5)
C14 C15 C16 121.8(5)
C17 C16 C15 119.8(6)
C16 C17 C18 120.0(6)
C17 C18 C19 119.6(5)
C14 C19 C18 121.6(5)
C21 C20 C4 112.5(5)
N2 C21 O2 117.0(5)
N2 C21 C20 128.1(5)
O2 C21 C20 114.9(5)
O2 C22 C23 104.4(5)
N2 C23 C22 103.6(5)
N2 C23 C24 112.4(5)
C22 C23 C24 114.7(5)
C29 C24 C25 117.5(6)
C29 C24 C23 119.9(5)
C25 C24 C23 122.6(6)
C26 C25 C24 121.3(7)
C27 C26 C25 119.3(7)
C26 C27 C28 121.7(7)
C29 C28 C27 118.4(7)
C24 C29 C28 121.7(6)
C31 C30 C2 113.9(4)
N3 C31 O3 119.3(5)
N3 C31 C30 126.1(5)
O3 C31 C30 114.5(5)
O3 C32 C33 104.3(5)
C34 C33 N3 111.3(4)
C34 C33 C32 115.1(6)
N3 C33 C32 103.5(5)
C35 C34 C39 118.8(6)
C35 C34 C33 120.6(6)
C39 C34 C33 120.5(5)
C34 C35 C36 119.4(8)
C37 C36 C35 120.4(9)
C36 C37 C38 120.0(9)
C39 C38 C37 120.4(9)
C38 C39 C34 120.8(7)
O4 C40 C41 115.6(6)
O4 C40 C47 109.5(5)
C41 C40 C47 113.3(4)
C42 C41 C46 119.1(6)
C42 C41 C40 122.7(7)
C46 C41 C40 118.2(6)
C41 C42 C43 119.7(9)
C44 C43 C42 120.3(10)
C43 C44 C45 122.6(9)
C44 C45 C46 117.2(10)
C41 C46 C45 121.1(8)
C48 C47 N4 109.3(4)
C48 C47 C40 115.4(5)
N4 C47 C40 107.7(4)

loop_
_geom_bond_atom_site_label_1
_geom_bond_atom_site_label_2
_geom_bond_distance
P F3 1.515(6)
P F2 1.521(5)
P F5 1.555(5)
P F4 1.556(5)
P F1 1.570(6)
P F6 1.605(5)
O1 C11 1.357(6)
O1 C12 1.440(7)
O2 C21 1.354(6)
O2 C22 1.458(9)
O3 C31 1.350(6)
O3 C32 1.463(7)
N1 C11 1.278(6)
N1 C13 1.499(6)
N2 C21 1.278(7)
N2 C23 1.482(7)
N3 C31 1.282(7)
N3 C33 1.509(7)
C1 C2 1.388(8)
C1 C6 1.401(7)
C1 C7 1.521(8)
C2 C3 1.404(8)
C2 C30 1.522(7)
C3 C4 1.405(8)
C3 C8 1.518(9)
C4 C5 1.390(8)
C4 C20 1.513(8)
C5 C6 1.411(8)
C5 C9 1.513(7)
C6 C10 1.518(8)
C10 C11 1.492(8)
C12 C13 1.518(7)
C13 C14 1.500(7)
C14 C15 1.378(7)
C14 C19 1.384(7)
C15 C16 1.395(8)
C16 C17 1.357(8)
C17 C18 1.381(8)
C18 C19 1.387(7)
C20 C21 1.497(8)
C22 C23 1.500(9)
C23 C24 1.518(8)
C24 C29 1.381(8)
C24 C25 1.403(8)
C25 C26 1.396(9)
C26 C27 1.337(10)
C27 C28 1.403(10)
C28 C29 1.389(9)
C30 C31 1.510(7)
C32 C33 1.522(8)
C33 C34 1.501(8)
C34 C35 1.380(8)
C34 C39 1.386(8)
C35 C36 1.402(11)
C36 C37 1.357(14)
C37 C38 1.367(14)
C38 C39 1.366(10)
O4 C40 1.358(9)
N4 C47 1.510(6)
C40 C41 1.501(8)
C40 C47 1.530(7)
C41 C42 1.367(9)
C41 C46 1.389(8)
C42 C43 1.385(14)
C43 C44 1.341(19)
C44 C45 1.365(16)
C45 C46 1.396(10)
C47 C48 1.484(6)
